data_2021214
loop_
_publ_author_name
'Zhou, Qian-Kun'
'Wang, Lin'
'Xu, Yun'
'Li, Ni-Ya'

_publ_section_title
;
 Construction and photoluminescence properties of a three-dimensional
 Zn^II^ coordination network based on naphthalene-1,4-dicarboxylic acid
 and 1,6-bis(pyridin-3-yl)-1,3,5-hexatriene
;
_journal_coeditor_code YP3161
_journal_issue 9
_journal_name_full 'Acta Crystallographica Section C'
_journal_page_first 1053
_journal_page_last 1057
_journal_paper_doi 10.1107/S2053229618012068
_journal_volume 74
_journal_year 2018
_chemical_formula_iupac '[Zn (C12 H6 O4) (C16 H14 N2)]'
_chemical_formula_moiety 'C28 H20 N2 O4 Zn'
_chemical_formula_sum 'C28 H20 N2 O4 Zn'
_chemical_formula_weight 513.85
_chemical_name_systematic
Poly[[\m~2~-1,6-bis(pyridin-3-yl)-1,3,5-hexatriene-\k^2^<i>N</i>:<i>N</i>'](\m~3~-naphthalene-1,4-dicarboxylato-\k^4^<i>O</i>^1^,<i>O</i>^1'^:<i>O</i>^4^:<i>O</i>^4'^)zinc(II)]
_space_group_crystal_system monoclinic
_space_group_IT_number 14
_space_group_name_Hall '-P 2ybc'
_space_group_name_H-M_alt 'P 1 21/c 1'
_symmetry_space_group_name_Hall '-P 2ybc'
_symmetry_space_group_name_H-M 'P 1 21/c 1'
_atom_sites_solution_hydrogens geom
_audit_creation_method SHELXL-2014/7
_cell_angle_alpha 90
_cell_angle_beta 119.79(2)
_cell_angle_gamma 90
_cell_formula_units_Z 4
_cell_length_a 11.160(2)
_cell_length_b 12.917(3)
_cell_length_c 18.551(6)
_cell_measurement_reflns_used 29654
_cell_measurement_temperature 223(2)
_cell_measurement_theta_max 27.558
_cell_measurement_theta_min 2.833
_cell_volume 2320.8(11)
_computing_cell_refinement
;
SMART (Bruker, 2001)
;
_computing_data_collection
;
SMART (Bruker, 2001)
;
_computing_data_reduction
;
SAINT-Plus (Bruker, 2009)
;
_computing_molecular_graphics
;
DIAMOND (Brandenburg, 2010)
;
_computing_publication_material
;
publCIF (Westrip, 2010)
;
_computing_structure_refinement
;
SHELXL2014 (Sheldrick, 2015b)
;
_computing_structure_solution
;
SHELXT2014 (Sheldrick, 2015a)
;
_diffrn_ambient_temperature 223(2)
_diffrn_measured_fraction_theta_full 0.994
_diffrn_measured_fraction_theta_max 0.987
_diffrn_measurement_device_type 'Bruker SMART CCD area detector'
_diffrn_measurement_method 'phi and omega scans'
_diffrn_radiation_type MoK\a
_diffrn_radiation_wavelength 0.71073
_diffrn_reflns_av_R_equivalents 0.0954
_diffrn_reflns_limit_h_max 14
_diffrn_reflns_limit_h_min -14
_diffrn_reflns_limit_k_max 16
_diffrn_reflns_limit_k_min -16
_diffrn_reflns_limit_l_max 24
_diffrn_reflns_limit_l_min -21
_diffrn_reflns_number 29654
_diffrn_reflns_theta_full 25.242
_diffrn_reflns_theta_max 27.558
_diffrn_reflns_theta_min 2.833
_exptl_absorpt_coefficient_mu 1.097
_exptl_absorpt_correction_T_max 0.921
_exptl_absorpt_correction_T_min 0.853
_exptl_absorpt_correction_type multi-scan
_exptl_absorpt_process_details
;
(SADABS; Bruker, 2008)
;
_exptl_crystal_colour yellow
_exptl_crystal_density_diffrn 1.471
_exptl_crystal_description block
_exptl_crystal_F_000 1056
_exptl_crystal_size_max 0.260
_exptl_crystal_size_mid 0.240
_exptl_crystal_size_min 0.200
_refine_diff_density_max 0.575
_refine_diff_density_min -0.498
_refine_ls_extinction_method none
_refine_ls_goodness_of_fit_ref 1.025
_refine_ls_hydrogen_treatment constr
_refine_ls_matrix_type full
_refine_ls_number_parameters 316
_refine_ls_number_reflns 5295
_refine_ls_number_restraints 0
_refine_ls_restrained_S_all 1.025
_refine_ls_R_factor_all 0.1231
_refine_ls_R_factor_gt 0.0578
_refine_ls_shift/su_max 0.001
_refine_ls_shift/su_mean 0.000
_refine_ls_structure_factor_coef Fsqd
_refine_ls_weighting_details 'w=1/[\s^2^(Fo^2^)+(0.0319P)^2^+3.7690P] where P=(Fo^2^+2Fc^2^)/3'
_refine_ls_weighting_scheme calc
_refine_ls_wR_factor_gt 0.0968
_refine_ls_wR_factor_ref 0.1190
_reflns_number_gt 3194
_reflns_number_total 5295
_reflns_threshold_expression 'I > 2\s(I)'
_cod_data_source_file yp3161sup1.cif
_cod_data_source_block I
_cod_database_code 2021214
_shelx_space_group_comment
;
The symmetry employed for this shelxl refinement is uniquely defined
by the following loop, which should always be used as a source of
symmetry information in preference to the above space-group names.
They are only intended as comments.
;
_shelx_estimated_absorpt_t_min 0.764
_shelx_estimated_absorpt_t_max 0.810

loop_
_space_group_symop_operation_xyz
'x, y, z'
'-x, y+1/2, -z+1/2'
'-x, -y, -z'
'x, -y-1/2, z-1/2'

loop_
_atom_site_type_symbol
_atom_site_label
_atom_site_fract_x
_atom_site_fract_y
_atom_site_fract_z
_atom_site_U_iso_or_equiv
_atom_site_adp_type
_atom_site_calc_flag
_atom_site_occupancy
Zn Zn1 0.84302(4) 0.10700(3) 0.43534(3) 0.03160(14) Uani d 1
N N1 0.7505(3) 0.0199(2) 0.4940(2) 0.0362(8) Uani d 1
N N2 -0.0581(3) -0.8114(2) 0.3760(2) 0.0401(8) Uani d 1
O O1 0.6519(2) 0.1081(2) 0.32057(17) 0.0405(7) Uani d 1
O O2 0.6770(3) 0.2335(2) 0.40687(17) 0.0477(8) Uani d 1
O O3 -0.0166(3) 0.32691(19) 0.04400(16) 0.0407(7) Uani d 1
O O4 0.0964(3) 0.47216(19) 0.09999(17) 0.0417(7) Uani d 1
C C1 0.6735(4) -0.0640(3) 0.4563(3) 0.0379(10) Uani d 1
H H1 0.6573 -0.0798 0.4027 0.046 Uiso calc 1
C C2 0.6165(4) -0.1287(3) 0.4904(3) 0.0441(11) Uani d 1
C C3 0.6407(6) -0.1038(4) 0.5689(3) 0.0699(16) Uani d 1
H H3 0.6053 -0.1455 0.5955 0.084 Uiso calc 1
C C4 0.7179(6) -0.0164(4) 0.6080(3) 0.0780(18) Uani d 1
H H4 0.7344 0.0023 0.6612 0.094 Uiso calc 1
C C5 0.7697(5) 0.0425(4) 0.5685(3) 0.0529(12) Uani d 1
H H5 0.8215 0.1017 0.5957 0.064 Uiso calc 1
C C6 0.5356(5) -0.2181(3) 0.4423(3) 0.0535(12) Uani d 1
H H6 0.5302 -0.2298 0.3907 0.064 Uiso calc 1
C C7 0.4691(5) -0.2844(3) 0.4650(3) 0.0544(12) Uani d 1
H H7 0.4721 -0.2723 0.5158 0.065 Uiso calc 1
C C8 0.3930(5) -0.3731(3) 0.4175(3) 0.0557(13) Uani d 1
H H8 0.3893 -0.3857 0.3666 0.067 Uiso calc 1
C C9 0.3275(5) -0.4382(3) 0.4415(3) 0.0520(12) Uani d 1
H H9 0.3363 -0.4270 0.4940 0.062 Uiso calc 1
C C10 0.2441(5) -0.5246(3) 0.3939(3) 0.0525(12) Uani d 1
H H10 0.2316 -0.5351 0.3405 0.063 Uiso calc 1
C C11 0.1834(5) -0.5907(3) 0.4212(3) 0.0507(12) Uani d 1
H H11 0.2016 -0.5808 0.4760 0.061 Uiso calc 1
C C12 0.0916(4) -0.6768(3) 0.3754(3) 0.0448(11) Uani d 1
C C13 0.0521(6) -0.7012(4) 0.2947(4) 0.0794(19) Uani d 1
H H13 0.0877 -0.6640 0.2660 0.095 Uiso calc 1
C C14 -0.0409(7) -0.7813(5) 0.2558(4) 0.094(2) Uani d 1
H H14 -0.0687 -0.7991 0.2005 0.113 Uiso calc 1
C C15 -0.0914(6) -0.8338(4) 0.2985(3) 0.0652(15) Uani d 1
H H15 -0.1530 -0.8888 0.2717 0.078 Uiso calc 1
C C16 0.0327(4) -0.7338(3) 0.4127(3) 0.0382(10) Uani d 1
H H16 0.0579 -0.7172 0.4678 0.046 Uiso calc 1
C C17 0.4606(3) 0.2235(3) 0.2820(2) 0.0295(8) Uani d 1
C C18 0.4369(4) 0.3271(3) 0.2848(2) 0.0328(9) Uani d 1
H H18 0.5055 0.3682 0.3269 0.039 Uiso calc 1
C C19 0.3123(4) 0.3727(3) 0.2263(2) 0.0295(8) Uani d 1
H H19 0.3008 0.4446 0.2281 0.035 Uiso calc 1
C C20 0.2065(3) 0.3149(2) 0.1662(2) 0.0261(8) Uani d 1
C C21 0.2202(3) 0.2042(3) 0.1676(2) 0.0277(8) Uani d 1
C C22 0.3511(3) 0.1586(2) 0.2242(2) 0.0274(8) Uani d 1
C C23 0.3652(4) 0.0490(3) 0.2227(3) 0.0398(10) Uani d 1
H H23 0.4510 0.0185 0.2587 0.048 Uiso calc 1
C C24 0.2580(4) -0.0125(3) 0.1706(3) 0.0452(11) Uani d 1
H H24 0.2705 -0.0844 0.1702 0.054 Uiso calc 1
C C25 0.1288(4) 0.0316(3) 0.1174(3) 0.0439(11) Uani d 1
H H25 0.0545 -0.0113 0.0821 0.053 Uiso calc 1
C C26 0.1096(4) 0.1359(3) 0.1161(2) 0.0364(9) Uani d 1
H H26 0.0216 0.1636 0.0806 0.044 Uiso calc 1
C C27 0.6057(4) 0.1854(3) 0.3404(2) 0.0358(9) Uani d 1
C C28 0.0867(3) 0.3755(3) 0.0989(2) 0.0296(8) Uani d 1

loop_
_atom_site_aniso_label
_atom_site_aniso_U_11
_atom_site_aniso_U_22
_atom_site_aniso_U_33
_atom_site_aniso_U_12
_atom_site_aniso_U_13
_atom_site_aniso_U_23
Zn1 0.0223(2) 0.0258(2) 0.0331(2) -0.00409(18) 0.00353(17) 0.00225(19)
N1 0.0314(17) 0.0347(17) 0.0376(19) -0.0058(14) 0.0135(15) 0.0007(14)
N2 0.0390(19) 0.0313(17) 0.047(2) -0.0086(14) 0.0188(17) -0.0030(15)
O1 0.0247(13) 0.0353(14) 0.0499(17) 0.0059(12) 0.0098(12) 0.0041(13)
O2 0.0330(15) 0.0463(16) 0.0394(16) 0.0008(13) -0.0006(13) 0.0024(13)
O3 0.0300(14) 0.0326(13) 0.0362(15) 0.0083(11) -0.0011(12) -0.0031(12)
O4 0.0280(14) 0.0261(13) 0.0519(18) 0.0038(11) 0.0054(13) 0.0052(12)
C1 0.036(2) 0.038(2) 0.037(2) -0.0059(17) 0.0162(19) -0.0012(17)
C2 0.046(2) 0.043(2) 0.048(3) -0.0129(19) 0.027(2) -0.0021(19)
C3 0.089(4) 0.081(4) 0.058(3) -0.039(3) 0.050(3) -0.008(3)
C4 0.102(4) 0.096(4) 0.056(3) -0.050(4) 0.054(3) -0.030(3)
C5 0.059(3) 0.058(3) 0.048(3) -0.022(2) 0.031(2) -0.014(2)
C6 0.064(3) 0.049(3) 0.056(3) -0.019(2) 0.037(3) -0.005(2)
C7 0.055(3) 0.047(3) 0.063(3) -0.016(2) 0.032(3) 0.000(2)
C8 0.054(3) 0.049(3) 0.067(3) -0.017(2) 0.032(3) -0.001(2)
C9 0.054(3) 0.048(2) 0.057(3) -0.019(2) 0.029(2) -0.003(2)
C10 0.053(3) 0.045(2) 0.065(3) -0.014(2) 0.033(3) -0.002(2)
C11 0.052(3) 0.045(2) 0.057(3) -0.017(2) 0.028(2) -0.004(2)
C12 0.047(2) 0.039(2) 0.056(3) -0.0135(19) 0.032(2) -0.008(2)
C13 0.110(5) 0.081(4) 0.078(4) -0.051(4) 0.070(4) -0.024(3)
C14 0.133(6) 0.106(5) 0.070(4) -0.073(4) 0.071(4) -0.043(3)
C15 0.080(4) 0.066(3) 0.059(3) -0.042(3) 0.042(3) -0.026(3)
C16 0.040(2) 0.034(2) 0.038(2) -0.0080(17) 0.0176(19) -0.0007(17)
C17 0.0223(17) 0.0310(18) 0.0290(19) 0.0021(14) 0.0081(16) 0.0019(15)
C18 0.0271(19) 0.0301(18) 0.032(2) -0.0026(15) 0.0076(17) -0.0015(16)
C19 0.0288(18) 0.0256(18) 0.0281(19) 0.0022(14) 0.0097(16) 0.0003(14)
C20 0.0230(17) 0.0235(16) 0.0282(18) 0.0031(14) 0.0101(15) 0.0018(14)
C21 0.0242(18) 0.0282(17) 0.0265(19) 0.0019(14) 0.0093(16) 0.0012(15)
C22 0.0250(18) 0.0234(17) 0.0278(19) 0.0025(14) 0.0086(16) 0.0030(14)
C23 0.031(2) 0.0267(19) 0.049(2) 0.0045(16) 0.0096(19) 0.0045(17)
C24 0.045(2) 0.0213(18) 0.057(3) -0.0021(17) 0.017(2) -0.0019(18)
C25 0.038(2) 0.0307(19) 0.047(2) -0.0079(17) 0.009(2) -0.0047(18)
C26 0.0281(19) 0.035(2) 0.036(2) -0.0014(15) 0.0090(18) 0.0012(16)
C27 0.0247(19) 0.035(2) 0.039(2) -0.0006(16) 0.0093(18) 0.0109(18)
C28 0.0211(17) 0.037(2) 0.0269(19) 0.0053(15) 0.0089(15) -0.0013(16)

loop_
_atom_type_symbol
_atom_type_description
_atom_type_scat_dispersion_real
_atom_type_scat_dispersion_imag
_atom_type_scat_source
C C 0.0033 0.0016 'International Tables Vol C Tables 4.2.6.8 and 6.1.1.4'
H H 0.0000 0.0000 'International Tables Vol C Tables 4.2.6.8 and 6.1.1.4'
N N 0.0061 0.0033 'International Tables Vol C Tables 4.2.6.8 and 6.1.1.4'
O O 0.0106 0.0060 'International Tables Vol C Tables 4.2.6.8 and 6.1.1.4'
Zn Zn 0.2839 1.4301 'International Tables Vol C Tables 4.2.6.8 and 6.1.1.4'

loop_
_geom_angle_atom_site_label_1
_geom_angle_atom_site_label_2
_geom_angle_atom_site_label_3
_geom_angle_site_symmetry_1
_geom_angle_site_symmetry_3
_geom_angle
O3 Zn1 O4 4_666 2_645 116.90(10)
O3 Zn1 O1 4_666 . 152.05(11)
O4 Zn1 O1 2_645 . 90.66(10)
O3 Zn1 N1 4_666 . 92.60(12)
O4 Zn1 N1 2_645 . 91.98(12)
O1 Zn1 N1 . . 90.87(11)
O3 Zn1 N2 4_666 1_665 87.90(12)
O4 Zn1 N2 2_645 1_665 85.43(12)
O1 Zn1 N2 . 1_665 89.93(12)
N1 Zn1 N2 . 1_665 177.30(12)
O3 Zn1 O2 4_666 . 93.73(10)
O4 Zn1 O2 2_645 . 149.36(10)
O1 Zn1 O2 . . 58.73(10)
N1 Zn1 O2 . . 87.34(12)
N2 Zn1 O2 1_665 . 95.27(12)
O3 Zn1 C27 4_666 . 122.95(12)
O4 Zn1 C27 2_645 . 120.10(12)
O1 Zn1 C27 . . 29.51(11)
N1 Zn1 C27 . . 87.85(12)
N2 Zn1 C27 1_665 . 94.11(12)
O2 Zn1 C27 . . 29.26(11)
C5 N1 C1 . . 116.9(4)
C5 N1 Zn1 . . 123.0(3)
C1 N1 Zn1 . . 120.1(3)
C15 N2 C16 . . 116.5(4)
C15 N2 Zn1 . 1_445 120.2(3)
C16 N2 Zn1 . 1_445 123.3(3)
C27 O1 Zn1 . . 93.7(2)
C27 O2 Zn1 . . 85.4(2)
C28 O3 Zn1 . 4_465 122.5(2)
C28 O4 Zn1 . 2_655 149.8(3)
N1 C1 C2 . . 124.8(4)
N1 C1 H1 . . 117.6
C2 C1 H1 . . 117.6
C1 C2 C3 . . 116.7(4)
C1 C2 C6 . . 118.9(4)
C3 C2 C6 . . 124.4(4)
C2 C3 C4 . . 119.1(4)
C2 C3 H3 . . 120.5
C4 C3 H3 . . 120.5
C5 C4 C3 . . 119.4(5)
C5 C4 H4 . . 120.3
C3 C4 H4 . . 120.3
N1 C5 C4 . . 123.0(4)
N1 C5 H5 . . 118.5
C4 C5 H5 . . 118.5
C7 C6 C2 . . 125.9(5)
C7 C6 H6 . . 117.0
C2 C6 H6 . . 117.0
C6 C7 C8 . . 124.9(5)
C6 C7 H7 . . 117.6
C8 C7 H7 . . 117.6
C9 C8 C7 . . 123.8(5)
C9 C8 H8 . . 118.1
C7 C8 H8 . . 118.1
C8 C9 C10 . . 125.5(5)
C8 C9 H9 . . 117.2
C10 C9 H9 . . 117.2
C11 C10 C9 . . 123.9(5)
C11 C10 H10 . . 118.1
C9 C10 H10 . . 118.1
C10 C11 C12 . . 127.2(5)
C10 C11 H11 . . 116.4
C12 C11 H11 . . 116.4
C13 C12 C16 . . 116.7(4)
C13 C12 C11 . . 124.2(4)
C16 C12 C11 . . 118.9(4)
C12 C13 C14 . . 119.5(5)
C12 C13 H13 . . 120.2
C14 C13 H13 . . 120.2
C15 C14 C13 . . 119.2(5)
C15 C14 H14 . . 120.4
C13 C14 H14 . . 120.4
N2 C15 C14 . . 123.3(4)
N2 C15 H15 . . 118.3
C14 C15 H15 . . 118.3
N2 C16 C12 . . 124.8(4)
N2 C16 H16 . . 117.6
C12 C16 H16 . . 117.6
C18 C17 C22 . . 119.5(3)
C18 C17 C27 . . 116.6(3)
C22 C17 C27 . . 123.9(3)
C17 C18 C19 . . 121.2(3)
C17 C18 H18 . . 119.4
C19 C18 H18 . . 119.4
C20 C19 C18 . . 121.5(3)
C20 C19 H19 . . 119.3
C18 C19 H19 . . 119.3
C19 C20 C21 . . 119.1(3)
C19 C20 C28 . . 116.0(3)
C21 C20 C28 . . 124.8(3)
C26 C21 C22 . . 117.6(3)
C26 C21 C20 . . 123.6(3)
C22 C21 C20 . . 118.8(3)
C23 C22 C17 . . 122.4(3)
C23 C22 C21 . . 118.3(3)
C17 C22 C21 . . 119.3(3)
C24 C23 C22 . . 121.9(3)
C24 C23 H23 . . 119.1
C22 C23 H23 . . 119.1
C23 C24 C25 . . 119.8(3)
C23 C24 H24 . . 120.1
C25 C24 H24 . . 120.1
C26 C25 C24 . . 120.8(4)
C26 C25 H25 . . 119.6
C24 C25 H25 . . 119.6
C25 C26 C21 . . 121.5(3)
C25 C26 H26 . . 119.2
C21 C26 H26 . . 119.2
O2 C27 O1 . . 121.9(3)
O2 C27 C17 . . 118.3(4)
O1 C27 C17 . . 119.7(3)
O2 C27 Zn1 . . 65.32(19)
O1 C27 Zn1 . . 56.74(18)
C17 C27 Zn1 . . 175.5(3)
O4 C28 O3 . . 123.1(3)
O4 C28 C20 . . 117.9(3)
O3 C28 C20 . . 119.0(3)

loop_
_geom_bond_atom_site_label_1
_geom_bond_atom_site_label_2
_geom_bond_site_symmetry_2
_geom_bond_distance
Zn1 O3 4_666 2.027(3)
Zn1 O4 2_645 2.088(3)
Zn1 O1 . 2.138(3)
Zn1 N1 . 2.153(3)
Zn1 N2 1_665 2.178(3)
Zn1 O2 . 2.325(3)
Zn1 C27 . 2.551(4)
N1 C5 . 1.322(5)
N1 C1 . 1.344(5)
N2 C15 . 1.326(6)
N2 C16 . 1.345(5)
N2 Zn1 1_445 2.178(3)
O1 C27 . 1.259(5)
O2 C27 . 1.251(5)
O3 C28 . 1.262(4)
O3 Zn1 4_465 2.027(2)
O4 C28 . 1.253(4)
O4 Zn1 2_655 2.088(3)
C1 C2 . 1.379(6)
C1 H1 . 0.9400
C2 C3 . 1.382(6)
C2 C6 . 1.464(6)
C3 C4 . 1.386(7)
C3 H3 . 0.9400
C4 C5 . 1.367(7)
C4 H4 . 0.9400
C5 H5 . 0.9400
C6 C7 . 1.331(6)
C6 H6 . 0.9400
C7 C8 . 1.437(6)
C7 H7 . 0.9400
C8 C9 . 1.328(6)
C8 H8 . 0.9400
C9 C10 . 1.440(6)
C9 H9 . 0.9400
C10 C11 . 1.336(6)
C10 H10 . 0.9400
C11 C12 . 1.464(5)
C11 H11 . 0.9400
C12 C13 . 1.369(7)
C12 C16 . 1.381(6)
C13 C14 . 1.388(7)
C13 H13 . 0.9400
C14 C15 . 1.360(7)
C14 H14 . 0.9400
C15 H15 . 0.9400
C16 H16 . 0.9400
C17 C18 . 1.370(5)
C17 C22 . 1.429(5)
C17 C27 . 1.515(5)
C18 C19 . 1.400(5)
C18 H18 . 0.9400
C19 C20 . 1.374(5)
C19 H19 . 0.9400
C20 C21 . 1.436(5)
C20 C28 . 1.517(4)
C21 C26 . 1.429(5)
C21 C22 . 1.435(5)
C22 C23 . 1.426(5)
C23 C24 . 1.359(5)
C23 H23 . 0.9400
C24 C25 . 1.401(5)
C24 H24 . 0.9400
C25 C26 . 1.363(5)
C25 H25 . 0.9400
C26 H26 . 0.9400

_cod_database_fobs_code 2021214
